data_4311501
loop_
_publ_author_name
'Michel Meyer'
'Laurent Fr\'emond'
'Enrique Espinosa'
'Roger Guilard'
'Zhongping Ou'
'Karl M. Kadish'

_publ_contact_author
;
  Pr. Roger Guilard,
  LIMSAG, CNRS UMR 5633, 
  Universite de Bourgogne, Faculte des Sciences, 
  6 boulevard Gabriel, 21100 Dijon, 
  France 
;
_publ_contact_author_email Roger.Guilard@u-bourgogne.fr
_publ_contact_author_fax '+33 3 80 39 61 17'
_publ_contact_author_phone '+33 3 80 39 61 11'
_publ_section_title
;
 Synthesis, Characterization, and X-ray Crystal Structures of Cyclam
 Derivatives. 5. Copper(II) Binding Studies of a Pyridine-Strapped
 5,12-Dioxocyclam-Based Macrobicycle1
;
_journal_name_full 'Inorganic Chemistry'
_journal_page_first 5572
_journal_page_last 5587
_journal_paper_doi 10.1021/ic049518k
_journal_volume 43
_journal_year 2004
_chemical_formula_moiety 'C17 H23 Cu N5 O2,4(H2 O)'
_chemical_formula_sum 'C17 H31 Cu N5 O6'
_chemical_formula_weight 465.01
_chemical_name_systematic
;
 ?
;
_space_group_IT_number 15
_symmetry_cell_setting monoclinic
_symmetry_space_group_name_Hall '-C 2yc'
_symmetry_space_group_name_H-M 'C 1 2/c 1'
_atom_sites_solution_hydrogens geom
_atom_sites_solution_primary direct
_atom_sites_solution_secondary difmap
_audit_creation_method SHELXL-97
_cell_angle_alpha 90.00
_cell_angle_beta 91.303(2)
_cell_angle_gamma 90.00
_cell_formula_units_Z 8
_cell_length_a 20.0210(8)
_cell_length_b 12.1560(5)
_cell_length_c 16.5210(6)
_cell_measurement_reflns_used 11132
_cell_measurement_temperature 110(2)
_cell_measurement_theta_max 30.04
_cell_measurement_theta_min 1.96
_cell_volume 4019.8(3)
_computing_structure_refinement 'SHELXL-97 (Sheldrick, 1997)'
_diffrn_ambient_temperature 110(2)
_diffrn_measured_fraction_theta_full 0.994
_diffrn_measured_fraction_theta_max 0.994
_diffrn_radiation_monochromator graphite
_diffrn_radiation_source 'fine-focus sealed tube'
_diffrn_radiation_type MoK\a
_diffrn_radiation_wavelength 0.71070
_diffrn_reflns_av_R_equivalents 0.0550
_diffrn_reflns_av_sigmaI/netI 0.0620
_diffrn_reflns_limit_h_max 28
_diffrn_reflns_limit_h_min 0
_diffrn_reflns_limit_k_max 17
_diffrn_reflns_limit_k_min 0
_diffrn_reflns_limit_l_max 23
_diffrn_reflns_limit_l_min -23
_diffrn_reflns_number 11132
_diffrn_reflns_theta_full 30.04
_diffrn_reflns_theta_max 30.04
_diffrn_reflns_theta_min 1.96
_exptl_absorpt_coefficient_mu 1.132
_exptl_absorpt_correction_type none
_exptl_crystal_colour blue
_exptl_crystal_density_diffrn 1.537
_exptl_crystal_density_method 'not measured'
_exptl_crystal_description prismatic
_exptl_crystal_F_000 1960
_exptl_crystal_size_max 0.20
_exptl_crystal_size_mid 0.18
_exptl_crystal_size_min 0.10
_refine_diff_density_max 0.481
_refine_diff_density_min -0.802
_refine_diff_density_rms 0.097
_refine_ls_extinction_method none
_refine_ls_goodness_of_fit_ref 1.081
_refine_ls_hydrogen_treatment mixed
_refine_ls_matrix_type full
_refine_ls_number_parameters 395
_refine_ls_number_reflns 5858
_refine_ls_number_restraints 120
_refine_ls_restrained_S_all 1.073
_refine_ls_R_factor_all 0.0884
_refine_ls_R_factor_gt 0.0537
_refine_ls_shift/su_max 0.003
_refine_ls_shift/su_mean 0.000
_refine_ls_structure_factor_coef Fsqd
_refine_ls_weighting_details 'calc w=1/[\s^2^(Fo^2^)+(0.0304P)^2^+18.5091P] where P=(Fo^2^+2Fc^2^)/3'
_refine_ls_weighting_scheme calc
_refine_ls_wR_factor_gt 0.1081
_refine_ls_wR_factor_ref 0.1247
_reflns_number_gt 4351
_reflns_number_total 5858
_reflns_threshold_expression >2sigma(I)
_cod_data_source_file ic049518ksi20040616_110903_2.cif
_cod_data_source_block lf156hb
_cod_depositor_comments
;
The following automatic conversions were performed:
'_symmetry_cell_setting' value 'Monoclinic' changed to 'monoclinic'
according to '/home/saulius/struct/CIF-dictionaries/cif_core.dic'
dictionary named 'cif_core.dic' version 2.4.1 from 2010-06-29.

Automatic conversion script
Id: cif_fix_enum 1527 2010-12-29 10:47:43Z saulius 
;
_cod_original_sg_symbol_H-M 'C 2/c'
_cod_database_code 4311501

loop_
_symmetry_equiv_pos_as_xyz
'x, y, z'
'-x, y, -z+1/2'
'x+1/2, y+1/2, z'
'-x+1/2, y+1/2, -z+1/2'
'-x, -y, -z'
'x, -y, z-1/2'
'-x+1/2, -y+1/2, -z'
'x+1/2, -y+1/2, z-1/2'

loop_
_atom_site_label
_atom_site_type_symbol
_atom_site_fract_x
_atom_site_fract_y
_atom_site_fract_z
_atom_site_U_iso_or_equiv
_atom_site_adp_type
_atom_site_occupancy
_atom_site_symmetry_multiplicity
_atom_site_calc_flag
_atom_site_refinement_flags
_atom_site_disorder_assembly
_atom_site_disorder_group
Cu1 Cu 0.609805(17) 0.10603(3) 0.64467(2) 0.01610(10) Uani 1 1 d . . .
OW1 O 0.49669(13) -0.3699(2) 0.66550(14) 0.0345(6) Uani 1 1 d D . .
HW11 H 0.4829(19) -0.2951(13) 0.6607(19) 0.041 Uiso 1 1 d D . .
HW12 H 0.5104(19) -0.383(2) 0.7198(9) 0.041 Uiso 1 1 d D . .
OW2 O 0.60396(12) 0.5108(2) 0.90514(15) 0.0354(6) Uani 1 1 d D . .
HW21 H 0.6169(17) 0.453(2) 0.8696(17) 0.042 Uiso 1 1 d D . .
HW22 H 0.5663(13) 0.548(3) 0.8815(19) 0.042 Uiso 1 1 d D . .
OW3 O 0.68154(13) -0.2610(2) 0.48298(16) 0.0370(6) Uani 1 1 d D . .
HW31 H 0.6750(19) -0.278(3) 0.4274(7) 0.044 Uiso 1 1 d D . .
HW32 H 0.6534(16) -0.307(3) 0.5138(16) 0.044 Uiso 1 1 d D . .
OW4 O 0.60391(13) 0.5795(2) 0.56024(16) 0.0400(6) Uani 1 1 d D . .
HW41 H 0.5671(12) 0.599(3) 0.5922(18) 0.048 Uiso 1 1 d D . .
HW42 H 0.5884(16) 0.546(3) 0.5119(14) 0.048 Uiso 1 1 d D . .
N1A N 0.53400(18) 0.0053(3) 0.6448(2) 0.0183(7) Uani 0.765(4) 1 d PU A 1
C2A C 0.4721(2) 0.0656(7) 0.6216(4) 0.0226(12) Uani 0.765(4) 1 d PU A 1
H2A1 H 0.4534 0.1004 0.6688 0.027 Uiso 0.765(4) 1 calc PR A 1
H2A2 H 0.4392 0.0151 0.5987 0.027 Uiso 0.765(4) 1 calc PR A 1
C3A C 0.49019(15) 0.1519(3) 0.55951(18) 0.0235(6) Uani 0.765(4) 1 d PU A 1
H3A1 H 0.5009 0.1164 0.5089 0.028 Uiso 0.765(4) 1 calc PR A 1
H3A2 H 0.4523 0.2002 0.5496 0.028 Uiso 0.765(4) 1 calc PR A 1
N4A N 0.54883(12) 0.2179(2) 0.58944(14) 0.0209(5) Uani 0.765(4) 1 d PU A 1
C5A C 0.52860(15) 0.3028(3) 0.64901(18) 0.0225(6) Uani 0.765(4) 1 d PU A 1
H5A1 H 0.4982 0.2685 0.6864 0.027 Uiso 0.765(4) 1 calc PR A 1
H5A2 H 0.5036 0.3592 0.6199 0.027 Uiso 0.765(4) 1 calc PR A 1
C6A C 0.5856(3) 0.3613(4) 0.7004(4) 0.0192(11) Uani 0.765(4) 1 d PU A 1
H6A1 H 0.6140 0.3994 0.6627 0.023 Uiso 0.765(4) 1 calc PR A 1
H6A2 H 0.5646 0.4171 0.7331 0.023 Uiso 0.765(4) 1 calc PR A 1
C7A C 0.63113(19) 0.2944(3) 0.7566(2) 0.0188(8) Uani 0.765(4) 1 d PU A 1
O7A O 0.6508(3) 0.3399(5) 0.8219(4) 0.0252(11) Uani 0.765(4) 1 d PU A 1
N8A N 0.64857(17) 0.1971(3) 0.7318(2) 0.0190(7) Uani 0.765(4) 1 d PU A 1
C9A C 0.6986(3) 0.1333(5) 0.7791(3) 0.0196(11) Uani 0.765(4) 1 d PU A 1
H9A1 H 0.7302 0.1826 0.8059 0.024 Uiso 0.765(4) 1 calc PR A 1
H9A2 H 0.6768 0.0898 0.8200 0.024 Uiso 0.765(4) 1 calc PR A 1
C10A C 0.73356(15) 0.0610(3) 0.72254(19) 0.0245(6) Uani 0.765(4) 1 d PU A 1
H10A H 0.7614 0.0094 0.7529 0.029 Uiso 0.765(4) 1 calc PR A 1
H10B H 0.7623 0.1048 0.6888 0.029 Uiso 0.765(4) 1 calc PR A 1
N11A N 0.68467(13) -0.0009(2) 0.67036(15) 0.0222(5) Uani 0.765(4) 1 d PU A 1
C12A C 0.65702(15) -0.0971(3) 0.71464(18) 0.0230(6) Uani 0.765(4) 1 d PU A 1
H12A H 0.6422 -0.0715 0.7669 0.028 Uiso 0.765(4) 1 calc PR A 1
H12B H 0.6931 -0.1488 0.7247 0.028 Uiso 0.765(4) 1 calc PR A 1
C13A C 0.5976(3) -0.1610(4) 0.6725(4) 0.0222(11) Uani 0.765(4) 1 d PU A 1
H13A H 0.6133 -0.1885 0.6212 0.027 Uiso 0.765(4) 1 calc PR A 1
H13B H 0.5880 -0.2246 0.7058 0.027 Uiso 0.765(4) 1 calc PR A 1
C14A C 0.53142(19) -0.1013(3) 0.6556(2) 0.0204(8) Uani 0.765(4) 1 d PU A 1
O14A O 0.47941(19) -0.1603(3) 0.6489(3) 0.0236(8) Uani 0.765(4) 1 d PU A 1
C15A C 0.7145(5) -0.0358(13) 0.5908(9) 0.0235(17) Uani 0.765(4) 1 d PU A 1
H15A H 0.7610 -0.0558 0.5998 0.028 Uiso 0.765(4) 1 calc PR A 1
H15B H 0.6910 -0.1002 0.5703 0.028 Uiso 0.765(4) 1 calc PR A 1
C22A C 0.5855(6) 0.2719(12) 0.5218(7) 0.0191(16) Uani 0.765(4) 1 d PU A 1
H22A H 0.6044 0.3409 0.5410 0.023 Uiso 0.765(4) 1 calc PR A 1
H22B H 0.5542 0.2885 0.4778 0.023 Uiso 0.765(4) 1 calc PR A 1
N1B N 0.5571(6) -0.0280(11) 0.6534(8) 0.0182(16) Uani 0.235(4) 1 d PU A 2
C2B C 0.5976(12) -0.1262(15) 0.6746(14) 0.023(2) Uani 0.235(4) 1 d PU A 2
H2B1 H 0.5720 -0.1743 0.7090 0.027 Uiso 0.235(4) 1 calc PR A 2
H2B2 H 0.6077 -0.1663 0.6256 0.027 Uiso 0.235(4) 1 calc PR A 2
C3B C 0.65702(15) -0.0971(3) 0.71464(18) 0.0230(6) Uani 0.235(4) 1 d PU A 2
H3B1 H 0.6883 -0.1579 0.7143 0.028 Uiso 0.235(4) 1 calc PR A 2
H3B2 H 0.6486 -0.0775 0.7704 0.028 Uiso 0.235(4) 1 calc PR A 2
N4B N 0.68467(13) -0.0009(2) 0.67036(15) 0.0222(5) Uani 0.235(4) 1 d PU A 2
C5B C 0.73356(15) 0.0610(3) 0.72254(19) 0.0245(6) Uani 0.235(4) 1 d PU A 2
H5B1 H 0.7581 0.1102 0.6879 0.029 Uiso 0.235(4) 1 calc PR A 2
H5B2 H 0.7654 0.0084 0.7449 0.029 Uiso 0.235(4) 1 calc PR A 2
C6B C 0.7034(11) 0.1380(19) 0.8021(10) 0.0181(19) Uani 0.235(4) 1 d PU A 2
H6B1 H 0.6772 0.0896 0.8356 0.022 Uiso 0.235(4) 1 calc PR A 2
H6B2 H 0.7414 0.1625 0.8348 0.022 Uiso 0.235(4) 1 calc PR A 2
C7B C 0.6616(6) 0.2366(11) 0.7815(7) 0.0182(15) Uani 0.235(4) 1 d PU A 2
O7B O 0.6626(12) 0.3155(18) 0.8341(15) 0.023(3) Uani 0.235(4) 1 d PU A 2
N8B N 0.6264(6) 0.2385(10) 0.7146(7) 0.0177(15) Uani 0.235(4) 1 d PU A 2
C9B C 0.5840(13) 0.3332(17) 0.6886(15) 0.020(2) Uani 0.235(4) 1 d PU A 2
H9B1 H 0.5720 0.3753 0.7360 0.024 Uiso 0.235(4) 1 calc PR A 2
H9B2 H 0.6097 0.3808 0.6540 0.024 Uiso 0.235(4) 1 calc PR A 2
C10B C 0.52860(15) 0.3028(3) 0.64901(18) 0.0225(6) Uani 0.235(4) 1 d PU A 2
H10C H 0.5083 0.3653 0.6214 0.027 Uiso 0.235(4) 1 calc PR A 2
H10D H 0.4966 0.2725 0.6862 0.027 Uiso 0.235(4) 1 calc PR A 2
N11B N 0.54883(12) 0.2179(2) 0.58944(14) 0.0209(5) Uani 0.235(4) 1 d PU A 2
C12B C 0.49019(15) 0.1519(3) 0.55951(18) 0.0235(6) Uani 0.235(4) 1 d PU A 2
H12C H 0.5037 0.1158 0.5101 0.028 Uiso 0.235(4) 1 calc PR A 2
H12D H 0.4554 0.2040 0.5442 0.028 Uiso 0.235(4) 1 calc PR A 2
C13B C 0.4558(11) 0.059(2) 0.6145(16) 0.0223(19) Uani 0.235(4) 1 d PU A 2
H13C H 0.4426 0.0945 0.6644 0.027 Uiso 0.235(4) 1 calc PR A 2
H13D H 0.4151 0.0361 0.5865 0.027 Uiso 0.235(4) 1 calc PR A 2
C14B C 0.4933(7) -0.0400(11) 0.6367(7) 0.0201(15) Uani 0.235(4) 1 d PU A 2
O14B O 0.4615(7) -0.1300(12) 0.6430(10) 0.0231(13) Uani 0.235(4) 1 d PU A 2
C15B C 0.727(2) -0.033(5) 0.601(3) 0.023(2) Uani 0.235(4) 1 d PU A 2
H15C H 0.7159 -0.1069 0.5829 0.027 Uiso 0.235(4) 1 calc PR A 2
H15D H 0.7736 -0.0296 0.6158 0.027 Uiso 0.235(4) 1 calc PR A 2
C22B C 0.575(2) 0.266(4) 0.510(3) 0.019(2) Uani 0.235(4) 1 d PU A 2
H22C H 0.5853 0.3437 0.5171 0.022 Uiso 0.235(4) 1 calc PR A 2
H22D H 0.5422 0.2580 0.4669 0.022 Uiso 0.235(4) 1 calc PR A 2
C16 C 0.70999(14) 0.0536(2) 0.52946(17) 0.0199(6) Uani 1 1 d . . .
N17 N 0.65794(12) 0.1201(2) 0.54061(14) 0.0179(5) Uani 1 1 d . A .
C18 C 0.64067(14) 0.2002(2) 0.49028(17) 0.0189(6) Uani 1 1 d . . .
C19 C 0.67692(15) 0.2181(3) 0.42076(17) 0.0231(6) Uani 1 1 d . A .
H19 H 0.6647 0.2728 0.3839 0.028 Uiso 1 1 calc R . .
C20 C 0.73184(15) 0.1517(3) 0.40828(18) 0.0244(6) Uani 1 1 d . . .
H20 H 0.7575 0.1634 0.3629 0.029 Uiso 1 1 calc R A .
C21 C 0.74970(15) 0.0678(3) 0.46198(18) 0.0240(6) Uani 1 1 d . A .
H21 H 0.7865 0.0232 0.4532 0.029 Uiso 1 1 calc R . .

loop_
_atom_site_aniso_label
_atom_site_aniso_U_11
_atom_site_aniso_U_22
_atom_site_aniso_U_33
_atom_site_aniso_U_23
_atom_site_aniso_U_13
_atom_site_aniso_U_12
Cu1 0.01616(16) 0.01718(17) 0.01506(16) 0.00040(14) 0.00277(11) 0.00157(14)
OW1 0.0371(14) 0.0456(16) 0.0209(11) -0.0029(10) 0.0016(10) -0.0082(12)
OW2 0.0339(13) 0.0314(14) 0.0405(14) -0.0089(11) -0.0067(11) 0.0092(11)
OW3 0.0318(13) 0.0346(14) 0.0447(15) -0.0099(12) 0.0070(11) 0.0000(11)
OW4 0.0433(15) 0.0434(16) 0.0338(14) 0.0018(12) 0.0112(12) 0.0080(13)
N1A 0.017(2) 0.018(2) 0.0205(16) 0.0020(14) 0.0005(15) -0.0001(14)
C2A 0.019(3) 0.024(2) 0.025(2) -0.0007(18) 0.002(2) -0.001(2)
C3A 0.0204(12) 0.0274(14) 0.0229(13) 0.0021(11) 0.0040(10) 0.0059(11)
N4A 0.0210(11) 0.0248(12) 0.0173(10) 0.0046(9) 0.0073(9) 0.0060(9)
C5A 0.0207(12) 0.0247(14) 0.0223(13) 0.0038(11) 0.0050(10) 0.0070(11)
C6A 0.022(2) 0.020(3) 0.016(2) -0.0012(19) 0.0041(17) 0.002(2)
C7A 0.0183(18) 0.0210(19) 0.0174(17) 0.0015(15) 0.0059(14) -0.0046(14)
O7A 0.026(3) 0.024(3) 0.026(3) -0.0086(19) -0.0068(18) 0.0058(18)
N8A 0.0197(17) 0.0194(19) 0.0178(16) -0.0027(14) 0.0003(13) 0.0054(13)
C9A 0.022(2) 0.021(2) 0.016(2) -0.001(2) -0.001(2) 0.0014(16)
C10A 0.0200(12) 0.0274(14) 0.0262(13) 0.0054(12) 0.0020(10) 0.0043(11)
N11A 0.0222(11) 0.0242(12) 0.0205(11) 0.0061(9) 0.0076(9) 0.0070(10)
C12A 0.0224(12) 0.0241(14) 0.0227(12) 0.0051(11) 0.0037(10) 0.0053(11)
C13A 0.026(2) 0.017(2) 0.024(2) 0.000(2) 0.0022(16) 0.001(2)
C14A 0.0241(18) 0.0230(19) 0.0141(16) 0.0003(15) 0.0048(13) 0.0005(16)
O14A 0.024(2) 0.021(2) 0.0260(14) -0.0008(16) 0.0032(16) -0.0052(13)
C15A 0.017(5) 0.031(2) 0.023(4) 0.003(3) 0.005(3) 0.011(3)
C22A 0.019(4) 0.028(3) 0.011(4) 0.007(3) 0.002(2) 0.007(3)
N1B 0.015(4) 0.019(4) 0.020(3) 0.000(3) 0.001(3) 0.001(3)
C2B 0.021(4) 0.023(4) 0.024(4) 0.001(3) 0.004(3) -0.002(4)
C3B 0.0224(12) 0.0241(14) 0.0227(12) 0.0051(11) 0.0037(10) 0.0053(11)
N4B 0.0222(11) 0.0242(12) 0.0205(11) 0.0061(9) 0.0076(9) 0.0070(10)
C5B 0.0200(12) 0.0274(14) 0.0262(13) 0.0054(12) 0.0020(10) 0.0043(11)
C6B 0.022(3) 0.018(4) 0.015(4) -0.002(3) 0.003(3) 0.003(3)
C7B 0.018(3) 0.019(3) 0.017(3) 0.003(3) 0.007(3) -0.007(3)
O7B 0.022(6) 0.023(7) 0.022(6) -0.011(5) -0.010(5) 0.004(5)
N8B 0.019(3) 0.018(3) 0.016(3) -0.003(3) -0.001(3) 0.001(3)
C9B 0.024(3) 0.021(4) 0.016(4) -0.003(4) 0.001(3) -0.001(3)
C10B 0.0207(12) 0.0247(14) 0.0223(13) 0.0038(11) 0.0050(10) 0.0070(11)
N11B 0.0210(11) 0.0248(12) 0.0173(10) 0.0046(9) 0.0073(9) 0.0060(9)
C12B 0.0204(12) 0.0274(14) 0.0229(13) 0.0021(11) 0.0040(10) 0.0059(11)
C13B 0.026(4) 0.018(3) 0.023(4) 0.000(3) 0.002(3) 0.001(4)
C14B 0.025(3) 0.022(3) 0.013(3) -0.001(3) 0.006(3) 0.000(3)
O14B 0.024(3) 0.020(3) 0.026(2) -0.001(3) 0.005(2) -0.007(2)
C15B 0.015(6) 0.030(3) 0.022(5) 0.003(4) 0.005(4) 0.010(5)
C22B 0.018(6) 0.027(4) 0.011(5) 0.007(4) 0.003(4) 0.007(4)
C16 0.0201(14) 0.0202(15) 0.0195(14) -0.0022(11) 0.0048(11) 0.0007(11)
N17 0.0192(11) 0.0181(12) 0.0167(11) 0.0000(9) 0.0046(9) 0.0025(9)
C18 0.0193(13) 0.0220(15) 0.0156(13) 0.0009(11) 0.0033(10) 0.0000(11)
C19 0.0230(15) 0.0302(17) 0.0163(13) 0.0027(12) 0.0040(11) -0.0016(13)
C20 0.0206(14) 0.0355(18) 0.0173(14) -0.0006(13) 0.0071(11) -0.0033(13)
C21 0.0197(14) 0.0293(16) 0.0234(15) -0.0060(12) 0.0063(12) 0.0005(12)

loop_
_atom_type_symbol
_atom_type_description
_atom_type_scat_dispersion_real
_atom_type_scat_dispersion_imag
_atom_type_scat_source
C C 0.0033 0.0016 'International Tables Vol C Tables 4.2.6.8 and 6.1.1.4'
H H 0.0000 0.0000 'International Tables Vol C Tables 4.2.6.8 and 6.1.1.4'
N N 0.0061 0.0033 'International Tables Vol C Tables 4.2.6.8 and 6.1.1.4'
O O 0.0106 0.0060 'International Tables Vol C Tables 4.2.6.8 and 6.1.1.4'
Cu Cu 0.3201 1.2651 'International Tables Vol C Tables 4.2.6.8 and 6.1.1.4'

loop_
_geom_angle_atom_site_label_1
_geom_angle_atom_site_label_2
_geom_angle_atom_site_label_3
_geom_angle
_geom_angle_site_symmetry_1
_geom_angle_site_symmetry_3
_geom_angle_publ_flag
N1B Cu1 N1A 18.5(3) . . ?
N1B Cu1 N8A 128.6(4) . . ?
N1A Cu1 N8A 130.42(15) . . ?
N1B Cu1 N17 114.1(4) . . ?
N1A Cu1 N17 116.46(13) . . ?
N8A Cu1 N17 113.12(12) . . ?
N1B Cu1 N8B 135.4(5) . . ?
N1A Cu1 N8B 128.5(3) . . ?
N8A Cu1 N8B 21.0(3) . . ?
N17 Cu1 N8B 110.5(3) . . ?
N1B Cu1 N11A 81.2(4) . . ?
N1A Cu1 N11A 99.76(14) . . ?
N8A Cu1 N11A 85.97(13) . . ?
N17 Cu1 N11A 82.29(10) . . ?
N8B Cu1 N11A 106.4(4) . . ?
N1B Cu1 N4A 105.8(4) . . ?
N1A Cu1 N4A 87.76(13) . . ?
N8A Cu1 N4A 100.11(13) . . ?
N17 Cu1 N4A 81.53(9) . . ?
N8B Cu1 N4A 79.1(4) . . ?
N11A Cu1 N4A 163.82(10) . . ?
C14A N1A C2A 119.3(4) . . ?
C14A N1A Cu1 130.9(3) . . ?
C2A N1A Cu1 109.6(3) . . ?
N1A C2A C3A 107.8(4) . . ?
N4A C3A C2A 110.2(3) . . ?
C5A N4A C3A 111.5(2) . . ?
C5A N4A C22A 109.5(6) . . ?
C3A N4A C22A 112.4(4) . . ?
C5A N4A Cu1 109.70(18) . . ?
C3A N4A Cu1 104.40(18) . . ?
C22A N4A Cu1 109.2(5) . . ?
N4A C5A C6A 117.6(3) . . ?
C7A C6A C5A 120.3(4) . . ?
O7A C7A N8A 125.7(4) . . ?
O7A C7A C6A 117.2(4) . . ?
N8A C7A C6A 117.0(4) . . ?
C7A N8A C9A 119.6(4) . . ?
C7A N8A Cu1 129.7(3) . . ?
C9A N8A Cu1 110.1(3) . . ?
C10A C9A N8A 107.8(3) . . ?
C9A C10A N11A 110.6(3) . . ?
C12A N11A C10A 110.9(2) . . ?
C12A N11A C15A 111.3(7) . . ?
C10A N11A C15A 112.1(4) . . ?
C12A N11A Cu1 108.97(18) . . ?
C10A N11A Cu1 105.71(18) . . ?
C15A N11A Cu1 107.6(5) . . ?
N11A C12A C13A 117.1(3) . . ?
C14A C13A C12A 119.4(3) . . ?
O14A C14A N1A 125.7(4) . . ?
O14A C14A C13A 117.0(4) . . ?
N1A C14A C13A 117.2(4) . . ?
C16 C15A N11A 111.5(10) . . ?
N4A C22A C18 112.2(9) . . ?
C14B N1B C2B 119.1(14) . . ?
C14B N1B Cu1 127.3(11) . . ?
C2B N1B Cu1 113.4(11) . . ?
O7B C7B N8B 123.9(14) . . ?
O7B C7B C6B 116.2(14) . . ?
N8B C7B C6B 119.9(13) . . ?
C7B N8B C9B 123.8(13) . . ?
C7B N8B Cu1 123.8(10) . . ?
C9B N8B Cu1 111.6(10) . . ?
O14B C14B N1B 124.5(13) . . ?
O14B C14B C13B 118.4(14) . . ?
N1B C14B C13B 117.0(14) . . ?
N17 C16 C21 119.7(3) . . ?
N17 C16 C15A 112.6(6) . . ?
C21 C16 C15A 127.5(6) . . ?
N17 C16 C15B 116.4(19) . . ?
C21 C16 C15B 123.7(19) . . ?
C15A C16 C15B 9.9(19) . . ?
C18 N17 C16 123.6(2) . . ?
C18 N17 Cu1 118.71(19) . . ?
C16 N17 Cu1 117.40(19) . . ?
N17 C18 C19 120.1(3) . . ?
N17 C18 C22A 113.1(6) . . ?
C19 C18 C22A 126.5(6) . . ?
N17 C18 C22B 116.6(19) . . ?
C19 C18 C22B 123.1(18) . . ?
C22A C18 C22B 10.2(17) . . ?
C20 C19 C18 117.6(3) . . ?
C19 C20 C21 121.7(3) . . ?
C20 C21 C16 117.2(3) . . ?

loop_
_geom_bond_atom_site_label_1
_geom_bond_atom_site_label_2
_geom_bond_distance
_geom_bond_site_symmetry_2
_geom_bond_publ_flag
Cu1 N1B 1.949(14) . ?
Cu1 N1A 1.950(4) . ?
Cu1 N8A 1.962(3) . ?
Cu1 N17 1.997(2) . ?
Cu1 N8B 2.006(12) . ?
Cu1 N11A 2.022(2) . ?
Cu1 N4A 2.030(2) . ?
N1A C14A 1.309(6) . ?
N1A C2A 1.482(7) . ?
C2A C3A 1.517(8) . ?
C3A N4A 1.497(4) . ?
N4A C5A 1.489(4) . ?
N4A C22A 1.503(15) . ?
C5A C6A 1.577(7) . ?
C6A C7A 1.521(8) . ?
C7A O7A 1.266(8) . ?
C7A N8A 1.302(5) . ?
N8A C9A 1.476(7) . ?
C9A C10A 1.471(7) . ?
C10A N11A 1.493(4) . ?
N11A C12A 1.492(4) . ?
N11A C15A 1.517(16) . ?
C12A C13A 1.570(7) . ?
C13A C14A 1.531(7) . ?
C14A O14A 1.267(6) . ?
C15A C16 1.487(16) . ?
C22A C18 1.508(15) . ?
N1B C14B 1.308(18) . ?
N1B C2B 1.48(2) . ?
C6B C7B 1.50(3) . ?
C7B O7B 1.29(3) . ?
C7B N8B 1.298(17) . ?
N8B C9B 1.49(3) . ?
C13B C14B 1.46(3) . ?
C14B O14B 1.27(2) . ?
C15B C16 1.60(6) . ?
C22B C18 1.58(5) . ?
C16 N17 1.335(4) . ?
C16 C21 1.395(4) . ?
N17 C18 1.321(4) . ?
C18 C19 1.390(4) . ?
C19 C20 1.383(4) . ?
C20 C21 1.393(5) . ?

loop_
_geom_hbond_atom_site_label_D
_geom_hbond_atom_site_label_H
_geom_hbond_atom_site_label_A
_geom_hbond_distance_DH
_geom_hbond_distance_HA
_geom_hbond_distance_DA
_geom_hbond_angle_DHA
_geom_hbond_site_symmetry_A
OW1 HW11 O14A 0.954(10) 1.652(15) 2.586(5) 165(4) .
OW1 HW11 O14B 0.954(10) 2.071(17) 3.021(14) 174(4) .
OW1 HW12 OW1 0.946(10) 1.910(18) 2.792(5) 154(3) 2_656
OW2 HW21 O7A 0.952(10) 1.735(13) 2.673(7) 168(3) .
OW2 HW21 O7B 0.952(10) 2.00(3) 2.91(2) 158(3) .
OW2 HW22 OW1 0.953(10) 1.776(11) 2.724(3) 173(4) 2_666
OW3 HW31 O7B 0.947(10) 1.62(3) 2.57(2) 176(3) 6
OW3 HW31 O7A 0.947(10) 1.952(15) 2.883(7) 167(3) 6
OW3 HW32 OW4 0.947(10) 1.876(14) 2.810(4) 168(3) 1_545
OW4 HW41 OW1 0.947(10) 1.916(11) 2.860(4) 174(4) 1_565
OW4 HW42 OW2 0.944(10) 1.924(17) 2.788(4) 151(3) 6_565

loop_
_geom_torsion_atom_site_label_1
_geom_torsion_atom_site_label_2
_geom_torsion_atom_site_label_3
_geom_torsion_atom_site_label_4
_geom_torsion
_geom_torsion_site_symmetry_1
_geom_torsion_site_symmetry_2
_geom_torsion_site_symmetry_3
_geom_torsion_site_symmetry_4
_geom_torsion_publ_flag
N1B Cu1 N1A C14A -2.8(12) . . . . ?
N8A Cu1 N1A C14A -95.0(4) . . . . ?
N17 Cu1 N1A C14A 84.2(4) . . . . ?
N8B Cu1 N1A C14A -122.2(6) . . . . ?
N11A Cu1 N1A C14A -2.0(4) . . . . ?
N4A Cu1 N1A C14A 163.6(4) . . . . ?
N1B Cu1 N1A C2A -177.2(15) . . . . ?
N8A Cu1 N1A C2A 90.6(4) . . . . ?
N17 Cu1 N1A C2A -90.2(4) . . . . ?
N8B Cu1 N1A C2A 63.4(6) . . . . ?
N11A Cu1 N1A C2A -176.4(3) . . . . ?
N4A Cu1 N1A C2A -10.8(4) . . . . ?
C14A N1A C2A C3A -140.2(4) . . . . ?
Cu1 N1A C2A C3A 34.9(5) . . . . ?
N1A C2A C3A N4A -50.3(5) . . . . ?
C2A C3A N4A C5A -79.0(4) . . . . ?
C2A C3A N4A C22A 157.6(7) . . . . ?
C2A C3A N4A Cu1 39.4(4) . . . . ?
N1B Cu1 N4A C5A 108.2(4) . . . . ?
N1A Cu1 N4A C5A 103.8(2) . . . . ?
N8A Cu1 N4A C5A -26.9(2) . . . . ?
N17 Cu1 N4A C5A -139.0(2) . . . . ?
N8B Cu1 N4A C5A -26.1(4) . . . . ?
N11A Cu1 N4A C5A -137.9(4) . . . . ?
N1B Cu1 N4A C3A -11.4(4) . . . . ?
N1A Cu1 N4A C3A -15.83(19) . . . . ?
N8A Cu1 N4A C3A -146.53(19) . . . . ?
N17 Cu1 N4A C3A 101.35(18) . . . . ?
N8B Cu1 N4A C3A -145.7(4) . . . . ?
N11A Cu1 N4A C3A 102.5(4) . . . . ?
N1B Cu1 N4A C22A -131.8(6) . . . . ?
N1A Cu1 N4A C22A -136.2(5) . . . . ?
N8A Cu1 N4A C22A 93.1(5) . . . . ?
N17 Cu1 N4A C22A -19.1(5) . . . . ?
N8B Cu1 N4A C22A 93.9(6) . . . . ?
N11A Cu1 N4A C22A -17.9(7) . . . . ?
C3A N4A C5A C6A 166.8(3) . . . . ?
C22A N4A C5A C6A -68.1(5) . . . . ?
Cu1 N4A C5A C6A 51.7(4) . . . . ?
N4A C5A C6A C7A -61.1(6) . . . . ?
C5A C6A C7A O7A -145.4(5) . . . . ?
C5A C6A C7A N8A 37.3(6) . . . . ?
O7A C7A N8A C9A -4.0(7) . . . . ?
C6A C7A N8A C9A 173.1(4) . . . . ?
O7A C7A N8A Cu1 166.8(5) . . . . ?
C6A C7A N8A Cu1 -16.1(6) . . . . ?
N1B Cu1 N8A C7A -108.2(6) . . . . ?
N1A Cu1 N8A C7A -84.3(4) . . . . ?
N17 Cu1 N8A C7A 96.5(3) . . . . ?
N8B Cu1 N8A C7A 9.3(9) . . . . ?
N11A Cu1 N8A C7A 176.3(4) . . . . ?
N4A Cu1 N8A C7A 11.5(4) . . . . ?
N1B Cu1 N8A C9A 63.3(6) . . . . ?
N1A Cu1 N8A C9A 87.2(3) . . . . ?
N17 Cu1 N8A C9A -92.0(3) . . . . ?
N8B Cu1 N8A C9A -179.2(11) . . . . ?
N11A Cu1 N8A C9A -12.1(3) . . . . ?
N4A Cu1 N8A C9A -177.0(3) . . . . ?
C7A N8A C9A C10A -151.4(4) . . . . ?
Cu1 N8A C9A C10A 36.1(5) . . . . ?
N8A C9A C10A N11A -49.7(5) . . . . ?
C9A C10A N11A C12A -79.7(4) . . . . ?
C9A C10A N11A C15A 155.2(7) . . . . ?
C9A C10A N11A Cu1 38.2(3) . . . . ?
N1B Cu1 N11A C12A -24.7(4) . . . . ?
N1A Cu1 N11A C12A -25.0(2) . . . . ?
N8A Cu1 N11A C12A 105.4(2) . . . . ?
N17 Cu1 N11A C12A -140.6(2) . . . . ?
N8B Cu1 N11A C12A 110.2(4) . . . . ?
N4A Cu1 N11A C12A -141.7(4) . . . . ?
N1B Cu1 N11A C10A -144.0(4) . . . . ?
N1A Cu1 N11A C10A -144.2(2) . . . . ?
N8A Cu1 N11A C10A -13.90(19) . . . . ?
N17 Cu1 N11A C10A 100.10(18) . . . . ?
N8B Cu1 N11A C10A -9.1(4) . . . . ?
N4A Cu1 N11A C10A 99.0(4) . . . . ?
N1B Cu1 N11A C15A 96.1(7) . . . . ?
N1A Cu1 N11A C15A 95.8(6) . . . . ?
N8A Cu1 N11A C15A -133.8(6) . . . . ?
N17 Cu1 N11A C15A -19.8(6) . . . . ?
N8B Cu1 N11A C15A -129.0(7) . . . . ?
N4A Cu1 N11A C15A -21.0(7) . . . . ?
C10A N11A C12A C13A 171.7(3) . . . . ?
C15A N11A C12A C13A -62.8(5) . . . . ?
Cu1 N11A C12A C13A 55.7(3) . . . . ?
N11A C12A C13A C14A -62.7(5) . . . . ?
C2A N1A C14A O14A -0.8(7) . . . . ?
Cu1 N1A C14A O14A -174.7(3) . . . . ?
C2A N1A C14A C13A 175.0(4) . . . . ?
Cu1 N1A C14A C13A 1.1(6) . . . . ?
C12A C13A C14A O14A -156.0(4) . . . . ?
C12A C13A C14A N1A 27.8(6) . . . . ?
C12A N11A C15A C16 150.7(5) . . . . ?
C10A N11A C15A C16 -84.4(6) . . . . ?
Cu1 N11A C15A C16 31.4(7) . . . . ?
C5A N4A C22A C18 145.0(5) . . . . ?
C3A N4A C22A C18 -90.5(5) . . . . ?
Cu1 N4A C22A C18 24.9(6) . . . . ?
N1A Cu1 N1B C14B 6.3(8) . . . . ?
N8A Cu1 N1B C14B 109.5(12) . . . . ?
N17 Cu1 N1B C14B -95.4(12) . . . . ?
N8B Cu1 N1B C14B 82.6(14) . . . . ?
N11A Cu1 N1B C14B -172.9(12) . . . . ?
N4A Cu1 N1B C14B -7.8(13) . . . . ?
N1A Cu1 N1B C2B -179(2) . . . . ?
N8A Cu1 N1B C2B -76.2(13) . . . . ?
N17 Cu1 N1B C2B 78.9(12) . . . . ?
N8B Cu1 N1B C2B -103.1(13) . . . . ?
N11A Cu1 N1B C2B 1.5(11) . . . . ?
N4A Cu1 N1B C2B 166.5(11) . . . . ?
O7B C7B N8B C9B 2(3) . . . . ?
C6B C7B N8B C9B -179.3(16) . . . . ?
O7B C7B N8B Cu1 -166.9(17) . . . . ?
C6B C7B N8B Cu1 12.0(18) . . . . ?
N1B Cu1 N8B C7B 71.2(13) . . . . ?
N1A Cu1 N8B C7B 94.4(10) . . . . ?
N8A Cu1 N8B C7B -9.5(7) . . . . ?
N17 Cu1 N8B C7B -110.8(10) . . . . ?
N11A Cu1 N8B C7B -23.0(11) . . . . ?
N4A Cu1 N8B C7B 172.7(11) . . . . ?
N1B Cu1 N8B C9B -98.7(14) . . . . ?
N1A Cu1 N8B C9B -75.5(13) . . . . ?
N8A Cu1 N8B C9B -179.4(19) . . . . ?
N17 Cu1 N8B C9B 79.3(13) . . . . ?
N11A Cu1 N8B C9B 167.1(12) . . . . ?
N4A Cu1 N8B C9B 2.7(12) . . . . ?
C2B N1B C14B O14B 5(2) . . . . ?
Cu1 N1B C14B O14B 179.5(12) . . . . ?
C2B N1B C14B C13B -178.9(16) . . . . ?
Cu1 N1B C14B C13B -5(2) . . . . ?
N11A C15A C16 N17 -28.7(7) . . . . ?
N11A C15A C16 C21 156.6(4) . . . . ?
N11A C15A C16 C15B 86(15) . . . . ?
C21 C16 N17 C18 0.6(5) . . . . ?
C15A C16 N17 C18 -174.6(5) . . . . ?
C15B C16 N17 C18 175.4(19) . . . . ?
C21 C16 N17 Cu1 -173.2(2) . . . . ?
C15A C16 N17 Cu1 11.7(6) . . . . ?
C15B C16 N17 Cu1 1.6(19) . . . . ?
N1B Cu1 N17 C18 114.5(5) . . . . ?
N1A Cu1 N17 C18 94.2(3) . . . . ?
N8A Cu1 N17 C18 -86.5(3) . . . . ?
N8B Cu1 N17 C18 -64.0(4) . . . . ?
N11A Cu1 N17 C18 -168.7(2) . . . . ?
N4A Cu1 N17 C18 10.9(2) . . . . ?
N1B Cu1 N17 C16 -71.4(5) . . . . ?
N1A Cu1 N17 C16 -91.8(2) . . . . ?
N8A Cu1 N17 C16 87.6(2) . . . . ?
N8B Cu1 N17 C16 110.1(4) . . . . ?
N11A Cu1 N17 C16 5.3(2) . . . . ?
N4A Cu1 N17 C16 -175.0(2) . . . . ?
C16 N17 C18 C19 0.8(5) . . . . ?
Cu1 N17 C18 C19 174.5(2) . . . . ?
C16 N17 C18 C22A -172.9(5) . . . . ?
Cu1 N17 C18 C22A 0.8(5) . . . . ?
C16 N17 C18 C22B 176.5(17) . . . . ?
Cu1 N17 C18 C22B -9.8(17) . . . . ?
N4A C22A C18 N17 -17.3(7) . . . . ?
N4A C22A C18 C19 169.5(4) . . . . ?
N4A C22A C18 C22B 95(14) . . . . ?
N17 C18 C19 C20 -1.8(5) . . . . ?
C22A C18 C19 C20 170.9(5) . . . . ?
C22B C18 C19 C20 -177.3(19) . . . . ?
C18 C19 C20 C21 1.6(5) . . . . ?
C19 C20 C21 C16 -0.3(5) . . . . ?
N17 C16 C21 C20 -0.8(4) . . . . ?
C15A C16 C21 C20 173.6(6) . . . . ?
C15B C16 C21 C20 -175(2) . . . . ?
